data_4061204
loop_
_publ_author_name
'Wallbank, Andrew I.'
'Brown, Martin J.'
'Nitschke, Christian'
'Corrigan, John F.'

_publ_section_title
;
 Biphenylene-4,4'-diselenolate as a Molecular Bridge: Preparation and
 Characterization of [PdCl(PnBu3)2Se-C6H4-C6H4-Se-PdCl(PnBu3)2]
;
_journal_coden_ASTM ORGND7
_journal_issue 23
_journal_name_full Organometallics
_journal_page_first 5648
_journal_page_last 5651
_journal_paper_doi 10.1021/om049721n
_journal_volume 23
_journal_year 2004
_chemical_formula_sum 'C28 H40 Li2 O4 Se2'
_chemical_formula_weight 612.40
_space_group_IT_number 61
_symmetry_cell_setting orthorhombic
_symmetry_space_group_name_Hall '-P 2ac 2ab'
_symmetry_space_group_name_H-M 'P b c a'
_cell_angle_alpha 90.00
_cell_angle_beta 90.00
_cell_angle_gamma 90.00
_cell_formula_units_Z 4
_cell_length_a 9.1234(8)
_cell_length_b 15.8433(9)
_cell_length_c 20.255(2)
_cell_measurement_temperature 200(2)
_cell_volume 2927.8(4)
_diffrn_ambient_temperature 293(2)
_exptl_crystal_density_diffrn 1.389
_cod_depositor_comments
;
The following automatic conversions were performed:
'_symmetry_cell_setting' value 'Orthorhombic' changed to 'orthorhombic'
according to '/home/saulius/struct/CIF-dictionaries/cif_core.dic'
dictionary named 'cif_core.dic' version 2.4.1 from 2010-06-29.

Automatic conversion script
Id: cif_fix_enum 1527 2010-12-29 10:47:43Z saulius 
;
_cod_database_code 4061204

loop_
_symmetry_equiv_pos_as_xyz
'x, y, z'
'-x+1/2, -y, z+1/2'
'-x, y+1/2, -z+1/2'
'x+1/2, -y+1/2, -z'
'-x, -y, -z'
'x-1/2, y, -z-1/2'
'x, -y-1/2, z-1/2'
'-x-1/2, y-1/2, z'

loop_
_atom_site_label
_atom_site_type_symbol
_atom_site_fract_x
_atom_site_fract_y
_atom_site_fract_z
_atom_site_U_iso_or_equiv
_atom_site_adp_type
_atom_site_occupancy
_atom_site_symmetry_multiplicity
_atom_site_calc_flag
_atom_site_refinement_flags
_atom_site_disorder_assembly
_atom_site_disorder_group
Se1 Se 0.16197(6) 0.16029(4) 0.27011(3) 0.0476(3) Uani 1 1 d . . .
C1 C 0.1055(6) 0.1054(3) 0.3499(3) 0.0370(16) Uani 1 1 d . . .
C2 C -0.0395(6) 0.0850(3) 0.3634(3) 0.0433(16) Uani 1 1 d . . .
H2 H -0.1132 0.0994 0.3322 0.052 Uiso 1 1 calc R . .
C3 C -0.0792(6) 0.0442(3) 0.4211(3) 0.0431(16) Uani 1 1 d . . .
H3 H -0.1798 0.0318 0.4284 0.052 Uiso 1 1 calc R . .
C4 C 0.0214(6) 0.0209(3) 0.4685(3) 0.0358(15) Uani 1 1 d . . .
C5 C 0.1665(6) 0.0401(4) 0.4542(3) 0.0537(18) Uani 1 1 d . . .
H5 H 0.2401 0.0251 0.4852 0.064 Uiso 1 1 calc R . .
C6 C 0.2081(6) 0.0800(3) 0.3966(4) 0.0514(18) Uani 1 1 d . . .
H6 H 0.3091 0.0904 0.3887 0.062 Uiso 1 1 calc R . .
Li1 Li -0.0747(10) 0.2249(6) 0.2175(5) 0.045(3) Uani 1 1 d . . .
O1 O -0.0914(5) 0.3354(2) 0.2597(2) 0.0598(13) Uani 1 1 d . . .
O2 O -0.0142(4) 0.2374(2) 0.1273(2) 0.0545(12) Uani 1 1 d . . .
C7 C -0.120(2) 0.3461(10) 0.3243(10) 0.064(6) Uiso 0.50 1 d P A 1
H7X H -0.0697 0.3019 0.3503 0.077 Uiso 0.50 1 calc PR A 1
H7Y H -0.2268 0.3412 0.3322 0.077 Uiso 0.50 1 calc PR A 1
C8 C -0.0683(16) 0.4305(8) 0.3450(8) 0.064(4) Uiso 0.50 1 d P A 1
H8X H -0.0347 0.4312 0.3914 0.077 Uiso 0.50 1 calc PR A 1
H8Y H -0.1435 0.4747 0.3382 0.077 Uiso 0.50 1 calc PR A 1
C9 C 0.074(2) 0.4394(13) 0.2903(11) 0.077(7) Uiso 0.50 1 d P A 1
H9X H 0.0952 0.4990 0.2792 0.092 Uiso 0.50 1 calc PR A 1
H9Y H 0.1644 0.4121 0.3072 0.092 Uiso 0.50 1 calc PR A 1
C10 C 0.016(2) 0.3960(10) 0.2371(8) 0.067(5) Uiso 0.50 1 d P A 1
H10X H 0.0954 0.3664 0.2131 0.080 Uiso 0.50 1 calc PR A 1
H10Y H -0.0307 0.4363 0.2062 0.080 Uiso 0.50 1 calc PR A 1
C11 C -0.0579(18) 0.2931(10) 0.0770(9) 0.073(5) Uiso 0.50 1 d P A 1
H11X H -0.0133 0.3493 0.0844 0.088 Uiso 0.50 1 calc PR A 1
H11Y H -0.1658 0.2996 0.0776 0.088 Uiso 0.50 1 calc PR A 1
C12 C -0.011(2) 0.2595(10) 0.0126(9) 0.077(6) Uiso 0.50 1 d P A 1
H12X H 0.0662 0.2956 -0.0070 0.093 Uiso 0.50 1 calc PR A 1
H12Y H -0.0947 0.2565 -0.0184 0.093 Uiso 0.50 1 calc PR A 1
C13 C 0.0531(15) 0.1649(9) 0.0283(7) 0.038(4) Uiso 0.50 1 d P A 1
H13X H -0.0234 0.1211 0.0232 0.046 Uiso 0.50 1 calc PR A 1
H13Y H 0.1379 0.1509 -0.0002 0.046 Uiso 0.50 1 calc PR A 1
C14 C 0.0953(12) 0.1750(8) 0.0950(6) 0.029(3) Uiso 0.50 1 d P A 1
H14X H 0.1962 0.1976 0.0977 0.034 Uiso 0.50 1 calc PR A 1
H14Y H 0.0925 0.1200 0.1182 0.034 Uiso 0.50 1 calc PR A 1
C7A C -0.070(2) 0.3373(11) 0.3373(10) 0.072(6) Uiso 0.50 1 d P A 2
H7X H -0.1658 0.3418 0.3601 0.086 Uiso 0.50 1 calc PR A 2
H7Y H -0.0191 0.2859 0.3528 0.086 Uiso 0.50 1 calc PR A 2
C8A C 0.021(2) 0.4138(10) 0.3489(9) 0.092(5) Uiso 0.50 1 d P A 2
H8X H -0.0239 0.4484 0.3844 0.110 Uiso 0.50 1 calc PR A 2
H8Y H 0.1201 0.3969 0.3634 0.110 Uiso 0.50 1 calc PR A 2
C9A C 0.030(2) 0.4599(12) 0.2927(10) 0.078(7) Uiso 0.50 1 d P A 2
H9X H 0.1338 0.4743 0.2841 0.093 Uiso 0.50 1 calc PR A 2
H9Y H -0.0249 0.5134 0.2985 0.093 Uiso 0.50 1 calc PR A 2
C10A C -0.0312(11) 0.4124(6) 0.2344(6) 0.055(5) Uiso 0.50 1 d P A 2
H10X H -0.1084 0.4461 0.2123 0.066 Uiso 0.50 1 calc PR A 2
H10Y H 0.0472 0.4003 0.2020 0.066 Uiso 0.50 1 calc PR A 2
C11A C -0.1229(11) 0.2725(6) 0.0778(6) 0.042(4) Uiso 0.50 1 d PR A 2
H11X H -0.2237 0.2540 0.0886 0.050 Uiso 0.50 1 calc PR A 2
H11Y H -0.1200 0.3350 0.0776 0.050 Uiso 0.50 1 calc PR A 2
C12A C -0.0758(18) 0.2380(9) 0.0126(8) 0.059(5) Uiso 0.50 1 d P A 2
H12X H -0.1490 0.1972 -0.0041 0.070 Uiso 0.50 1 calc PR A 2
H12Y H -0.0654 0.2841 -0.0200 0.070 Uiso 0.50 1 calc PR A 2
C13A C 0.054(3) 0.1996(18) 0.0223(12) 0.116(10) Uiso 0.50 1 d P A 2
H13X H 0.1294 0.2242 -0.0070 0.139 Uiso 0.50 1 calc PR A 2
H13Y H 0.0456 0.1386 0.0127 0.139 Uiso 0.50 1 calc PR A 2
C14A C 0.097(2) 0.2137(13) 0.0968(11) 0.090(7) Uiso 0.50 1 d P A 2
H14X H 0.1343 0.1605 0.1161 0.108 Uiso 0.50 1 calc PR A 2
H14Y H 0.1747 0.2570 0.1002 0.108 Uiso 0.50 1 calc PR A 2

loop_
_atom_site_aniso_label
_atom_site_aniso_U_11
_atom_site_aniso_U_22
_atom_site_aniso_U_33
_atom_site_aniso_U_23
_atom_site_aniso_U_13
_atom_site_aniso_U_12
Se1 0.0344(4) 0.0706(5) 0.0379(5) 0.0145(4) 0.0005(4) -0.0022(3)
C1 0.031(4) 0.045(4) 0.035(4) 0.005(3) 0.006(3) 0.005(3)
C2 0.032(4) 0.064(4) 0.034(4) 0.008(3) -0.001(3) 0.007(3)
C3 0.030(3) 0.062(4) 0.038(5) 0.008(3) 0.000(3) -0.005(3)
C4 0.033(3) 0.040(3) 0.034(4) 0.004(3) -0.001(3) 0.000(3)
C5 0.036(4) 0.079(4) 0.046(5) 0.031(4) -0.009(4) -0.003(3)
C6 0.029(3) 0.074(4) 0.051(5) 0.022(4) -0.004(3) -0.003(3)
Li1 0.043(6) 0.044(6) 0.049(8) 0.006(5) -0.004(5) -0.002(4)
O1 0.059(3) 0.053(3) 0.067(4) -0.003(2) 0.003(3) -0.013(2)
O2 0.057(3) 0.075(3) 0.031(3) 0.008(2) -0.001(2) 0.010(2)

loop_
_geom_bond_atom_site_label_1
_geom_bond_atom_site_label_2
_geom_bond_distance
_geom_bond_site_symmetry_2
_geom_bond_publ_flag
Se1 C1 1.905(6) . ?
Se1 Li1 2.616(9) . ?
Se1 Li1 2.624(9) 6_656 ?
C1 C2 1.389(7) . ?
C1 C6 1.391(8) . ?
C2 C3 1.384(8) . ?
C3 C4 1.379(7) . ?
C4 C5 1.389(7) . ?
C4 C4 1.488(11) 5_556 ?
C5 C6 1.379(8) . ?
Li1 O2 1.920(12) . ?
Li1 O1 1.953(11) . ?
Li1 Se1 2.624(9) 6_556 ?
O1 C7 1.34(2) . ?
O1 C10A 1.433(10) . ?
O1 C10 1.447(15) . ?
O1 C7A 1.58(2) . ?
O2 C14A 1.243(19) . ?
O2 C11 1.406(16) . ?
O2 C11A 1.516(11) . ?
O2 C14 1.549(12) . ?
C7 C8 1.48(2) . ?
C8 C9 1.71(2) . ?
C9 C10 1.38(2) . ?
C11 C12 1.47(2) . ?
C12 C13 1.64(2) . ?
C13 C14 1.415(17) . ?
C7A C8A 1.49(2) . ?
C8A C9A 1.36(2) . ?
C9A C10A 1.51(2) . ?
C11A C12A 1.493(18) . ?
C12A C13A 1.34(3) . ?
C13A C14A 1.58(3) . ?
